data_1001020
loop_
_publ_author_name
'Labbe, P H'
'Goreaud, M'
'Raveau, B'
'Monier, J C'

_publ_section_title
;
Etude comparative des structures M~x~ WO~3~ de type bronze hexagonal.
I. Analyse structurale des bronzes de composition  M~0.30~ W O~3~ .
Stereochimie des elements M=Rb, Tl et In
;
_journal_coden_ASTM ACBCAR
_journal_name_full 'Acta Crystallographica B (24,1968-38,1982)'
_journal_page_first 1433
_journal_page_last 1438
_journal_paper_doi 10.1107/S0567740878005841
_journal_volume 34
_journal_year 1978
_chemical_formula_structural 'RB0.28 W O3'
_chemical_formula_sum 'O3 Rb0.28 W'
_chemical_name_systematic 'Rubidium tungsten oxide (.3/1/3)'
_space_group_IT_number 193
_symmetry_cell_setting hexagonal
_symmetry_Int_Tables_number 193
_symmetry_space_group_name_Hall '-P 6c 2'
_symmetry_space_group_name_H-M 'P 63/m c m'
_cell_angle_alpha 90
_cell_angle_beta 90
_cell_angle_gamma 120
_cell_formula_units_Z 6
_cell_length_a 7.3875(11)
_cell_length_b 7.3875(11)
_cell_length_c 7.5589(12)
_cell_volume 357.3
_refine_ls_R_factor_all 0.047
_cod_original_formula_sum 'O3 Rb.28 W'
_cod_database_code 1001020

loop_
_symmetry_equiv_pos_as_xyz
x,y,z
-y,x-y,z
y-x,-x,z
y,x,z
x-y,-y,z
-x,y-x,z
-x,-y,-z
y,y-x,-z
x-y,x,-z
-y,-x,-z
y-x,y,-z
x,x-y,-z
-x,-y,1/2+z
y,y-x,1/2+z
x-y,x,1/2+z
-y,-x,1/2+z
y-x,y,1/2+z
x,x-y,1/2+z
x,y,1/2-z
-y,x-y,1/2-z
y-x,-x,1/2-z
y,x,1/2-z
x-y,-y,1/2-z
-x,y-x,1/2-z

loop_
_atom_site_label
_atom_site_type_symbol
_atom_site_symmetry_multiplicity
_atom_site_Wyckoff_symbol
_atom_site_fract_x
_atom_site_fract_y
_atom_site_fract_z
_atom_site_occupancy
_atom_site_attached_hydrogens
_atom_site_calc_flag
W1 W6+ 6 g 0. 0.48053(7) 0.25 1. 0 d
O1 O2- 12 j 0.2149(20) 0.4224(17) 0.25 1. 0 d
O2 O2- 12 k 0. 0.4769(22) 0.0009(25) 0.5 0 d
Rb1 Rb1+ 2 b 0. 0. 0. 0.85(4) 0 d

loop_
_atom_type_symbol
_atom_type_oxidation_number
W6+ 5.720
O2- -2.000
Rb1+ 1.000
